data_7028727
loop_
_publ_author_name
'Machura, Barbara'
'Gryca, Izabela'
'Ma\/lecki, Jan Grzegorz'
'Alonso, Francisco'
'Moglie, Yanina'

_publ_section_title
;
 p-Tolylimido rhenium(v) complexes - synthesis, X-ray studies,
 spectroscopic characterization, DFT calculations and catalytic activity.
;
_journal_issue 6
_journal_name_full 'Dalton transactions (Cambridge, England : 2003)'
_journal_page_first 2596
_journal_page_last 2610
_journal_paper_doi 10.1039/c3dt52528g
_journal_volume 43
_journal_year 2014
_chemical_formula_moiety 'C31 H26 Br2 N2 O2 P Re'
_chemical_formula_sum 'C31 H26 Br2 N2 O2 P Re'
_chemical_formula_weight 835.53
_chemical_name_systematic
; 
 ? 
;
_space_group_IT_number 9
_symmetry_cell_setting monoclinic
_symmetry_space_group_name_Hall 'C -2yc'
_symmetry_space_group_name_H-M 'C 1 c 1'
_atom_sites_solution_hydrogens geom
_atom_sites_solution_primary direct
_atom_sites_solution_secondary difmap
_audit_creation_method SHELXL-97
_cell_angle_alpha 90.00
_cell_angle_beta 98.885(7)
_cell_angle_gamma 90.00
_cell_formula_units_Z 4
_cell_length_a 15.7245(12)
_cell_length_b 14.0954(11)
_cell_length_c 13.5539(10)
_cell_measurement_reflns_used 2853
_cell_measurement_temperature 293(2)
_cell_measurement_theta_max 29.30
_cell_measurement_theta_min 3.43
_cell_volume 2968.1(4)
_computing_cell_refinement 'CrysAlis RED v. 1.163 (UNIL IC & KUMA 2000)'
_computing_data_collection 'CrysAlis CCD v. 1.163 (UNIL IC & KUMA 2000)'
_computing_data_reduction 'CrysAlis RED v. 1.163 (UNIL IC & KUMA 2000)'
_computing_molecular_graphics
;XP in SHELXTL/PC (Sheldrick, 1990b)
 ORTEP-3 W v. 1.062 (Farrugia 1997)
;
_computing_publication_material
;SHELXL-97 (Sheldrick, 1997) and
 PLATON (Spek, 1990)
;
_computing_structure_refinement 'SHELXL-97 (Sheldrick, 1997)'
_computing_structure_solution 'SHELXS-97 (Sheldrick, 1990)'
_diffrn_ambient_temperature 293.0(2)
_diffrn_measured_fraction_theta_full 0.997
_diffrn_measured_fraction_theta_max 0.997
_diffrn_measurement_device_type 'Xcalibur, Atlas, Gemini ultra'
_diffrn_radiation_monochromator graphite
_diffrn_radiation_source 'fine-focus sealed tube'
_diffrn_radiation_type MoK\a
_diffrn_radiation_wavelength 0.71073
_diffrn_reflns_av_R_equivalents 0.0510
_diffrn_reflns_av_unetI/netI 0.0746
_diffrn_reflns_limit_h_max 16
_diffrn_reflns_limit_h_min -18
_diffrn_reflns_limit_k_max 16
_diffrn_reflns_limit_k_min -14
_diffrn_reflns_limit_l_max 16
_diffrn_reflns_limit_l_min -16
_diffrn_reflns_number 6801
_diffrn_reflns_theta_full 24.99
_diffrn_reflns_theta_max 24.99
_diffrn_reflns_theta_min 3.44
_exptl_absorpt_coefficient_mu 6.871
_exptl_absorpt_correction_T_max 1.000
_exptl_absorpt_correction_T_min 0.396
_exptl_absorpt_correction_type empirical
_exptl_absorpt_process_details 'CrysAlis RED, (2005)'
_exptl_crystal_colour green
_exptl_crystal_density_diffrn 1.870
_exptl_crystal_density_method 'not measured'
_exptl_crystal_description polyhedron
_exptl_crystal_F_000 1608
_exptl_crystal_size_max 0.249
_exptl_crystal_size_mid 0.133
_exptl_crystal_size_min 0.019
_refine_diff_density_max 1.411
_refine_diff_density_min -1.290
_refine_diff_density_rms 0.145
_refine_ls_abs_structure_details 'Flack H D (1983), Acta Cryst. A39, 876-881'
_refine_ls_abs_structure_Flack 0.041(14)
_refine_ls_extinction_method none
_refine_ls_goodness_of_fit_ref 1.021
_refine_ls_hydrogen_treatment constr
_refine_ls_matrix_type full
_refine_ls_number_parameters 353
_refine_ls_number_reflns 4156
_refine_ls_number_restraints 0
_refine_ls_restrained_S_all 1.021
_refine_ls_R_factor_all 0.0499
_refine_ls_R_factor_gt 0.0433
_refine_ls_shift/su_max 0.000
_refine_ls_shift/su_mean 0.000
_refine_ls_structure_factor_coef Fsqd
_refine_ls_weighting_details 'calc w=1/[\s^2^(Fo^2^)+(0.0424P)^2^+0.0000P] where P=(Fo^2^+2Fc^2^)/3'
_refine_ls_weighting_scheme calc
_refine_ls_wR_factor_gt 0.0930
_refine_ls_wR_factor_ref 0.0987
_reflns_number_gt 3784
_reflns_number_total 4156
_reflns_threshold_expression >2sigma(I)
_cod_data_source_file c3dt52528g.txt
_cod_data_source_block ren265
_cod_original_sg_symbol_H-M Cc
_cod_database_code 7028727

loop_
_symmetry_equiv_pos_as_xyz
'x, y, z'
'x, -y, z+1/2'
'x+1/2, y+1/2, z'
'x+1/2, -y+1/2, z+1/2'

loop_
_atom_site_label
_atom_site_type_symbol
_atom_site_fract_x
_atom_site_fract_y
_atom_site_fract_z
_atom_site_U_iso_or_equiv
_atom_site_adp_type
_atom_site_occupancy
_atom_site_symmetry_multiplicity
_atom_site_calc_flag
_atom_site_refinement_flags
Re1 Re 0.29910(2) 0.32652(3) 0.87245(2) 0.03398(14) Uani 1 1 d .
N1 N 0.3910(6) 0.4132(8) 0.9619(6) 0.040(2) Uani 1 1 d .
N2 N 0.2189(7) 0.3392(7) 0.9432(9) 0.033(3) Uani 1 1 d .
O1 O 0.4058(6) 0.3246(5) 0.7994(7) 0.036(2) Uani 1 1 d .
O2 O 0.5370(5) 0.3756(8) 0.7946(6) 0.052(2) Uani 1 1 d .
P1 P 0.2097(2) 0.2295(2) 0.7469(2) 0.0345(8) Uani 1 1 d .
Br1 Br 0.25799(9) 0.47402(9) 0.76691(9) 0.0467(3) Uani 1 1 d .
Br2 Br 0.37584(10) 0.19038(12) 0.97186(12) 0.0620(5) Uani 1 1 d .
C1 C 0.0985(8) 0.2335(10) 0.7696(8) 0.043(3) Uani 1 1 d .
C2 C 0.0608(9) 0.3201(9) 0.7760(10) 0.053(4) Uani 1 1 d .
H2 H 0.0922 0.3750 0.7693 0.063 Uiso 1 1 calc R
C3 C -0.0246(10) 0.3268(11) 0.7924(14) 0.072(5) Uani 1 1 d .
H3 H -0.0503 0.3856 0.7976 0.086 Uiso 1 1 calc R
C4 C -0.0700(9) 0.2438(13) 0.8010(12) 0.071(5) Uani 1 1 d .
H4 H -0.1268 0.2471 0.8124 0.085 Uiso 1 1 calc R
C5 C -0.0339(12) 0.1599(13) 0.7931(17) 0.080(6) Uani 1 1 d .
H5 H -0.0659 0.1052 0.7988 0.096 Uiso 1 1 calc R
C6 C 0.0496(8) 0.1521(11) 0.7768(11) 0.057(4) Uani 1 1 d .
H6 H 0.0736 0.0925 0.7705 0.068 Uiso 1 1 calc R
C7 C 0.2047(7) 0.2678(8) 0.6186(8) 0.035(3) Uani 1 1 d .
C8 C 0.1288(9) 0.2712(9) 0.5534(9) 0.051(3) Uani 1 1 d .
H8 H 0.0772 0.2574 0.5759 0.061 Uiso 1 1 calc R
C9 C 0.1283(12) 0.2946(12) 0.4562(11) 0.060(4) Uani 1 1 d .
H9 H 0.0762 0.2964 0.4131 0.072 Uiso 1 1 calc R
C10 C 0.2024(13) 0.3157(11) 0.4200(10) 0.073(5) Uani 1 1 d .
H10 H 0.2007 0.3301 0.3527 0.087 Uiso 1 1 calc R
C11 C 0.2793(11) 0.3155(11) 0.4834(11) 0.067(4) Uani 1 1 d .
H11 H 0.3299 0.3316 0.4598 0.080 Uiso 1 1 calc R
C12 C 0.2814(9) 0.2908(12) 0.5843(9) 0.059(4) Uani 1 1 d .
H12 H 0.3333 0.2898 0.6277 0.071 Uiso 1 1 calc R
C13 C 0.2308(8) 0.1034(10) 0.7419(9) 0.049(3) Uani 1 1 d .
C14 C 0.2454(9) 0.0580(10) 0.6529(11) 0.058(4) Uani 1 1 d .
H14 H 0.2467 0.0940 0.5956 0.070 Uiso 1 1 calc R
C15 C 0.2576(10) -0.0369(13) 0.6500(15) 0.077(5) Uani 1 1 d .
H15 H 0.2671 -0.0660 0.5911 0.093 Uiso 1 1 calc R
C16 C 0.2557(11) -0.0911(13) 0.7364(18) 0.089(6) Uani 1 1 d .
H16 H 0.2623 -0.1566 0.7340 0.107 Uiso 1 1 calc R
C17 C 0.2444(10) -0.0491(10) 0.8228(15) 0.073(5) Uani 1 1 d .
H17 H 0.2448 -0.0853 0.8802 0.088 Uiso 1 1 calc R
C18 C 0.2323(9) 0.0479(10) 0.8261(12) 0.062(4) Uani 1 1 d .
H18 H 0.2251 0.0764 0.8862 0.074 Uiso 1 1 calc R
C19 C 0.4734(7) 0.3715(8) 0.8346(8) 0.031(3) Uani 1 1 d .
C20 C 0.4664(7) 0.4216(8) 0.9287(8) 0.035(3) Uani 1 1 d .
C21 C 0.5325(8) 0.4760(10) 0.9809(10) 0.051(3) Uani 1 1 d .
H21 H 0.5852 0.4800 0.9580 0.061 Uiso 1 1 calc R
C22 C 0.5205(9) 0.5229(10) 1.0647(9) 0.053(4) Uani 1 1 d .
H22 H 0.5644 0.5592 1.1001 0.064 Uiso 1 1 calc R
C23 C 0.4415(10) 0.5158(11) 1.0966(10) 0.061(4) Uani 1 1 d .
H23 H 0.4305 0.5484 1.1530 0.074 Uiso 1 1 calc R
C24 C 0.3807(9) 0.4606(12) 1.0444(9) 0.059(4) Uani 1 1 d .
H24 H 0.3282 0.4551 1.0673 0.071 Uiso 1 1 calc R
C25 C 0.1617(8) 0.3554(9) 1.0076(9) 0.040(3) Uani 1 1 d .
C26 C 0.1228(10) 0.4435(10) 1.0097(10) 0.057(4) Uani 1 1 d .
H26 H 0.1367 0.4923 0.9689 0.069 Uiso 1 1 calc R
C27 C 0.0639(10) 0.4580(11) 1.0721(11) 0.064(4) Uani 1 1 d .
H27 H 0.0367 0.5166 1.0715 0.076 Uiso 1 1 calc R
C28 C 0.0433(9) 0.3890(11) 1.1359(10) 0.052(3) Uani 1 1 d .
C29 C 0.0801(10) 0.3011(11) 1.1315(11) 0.060(4) Uani 1 1 d .
H29 H 0.0647 0.2526 1.1718 0.072 Uiso 1 1 calc R
C30 C 0.1382(9) 0.2834(10) 1.0699(9) 0.053(4) Uani 1 1 d .
H30 H 0.1627 0.2235 1.0687 0.064 Uiso 1 1 calc R
C31 C -0.0186(11) 0.4041(13) 1.2094(13) 0.083(5) Uani 1 1 d .
H31A H 0.0123 0.4272 1.2714 0.125 Uiso 1 1 calc R
H31B H -0.0460 0.3451 1.2207 0.125 Uiso 1 1 calc R
H31C H -0.0615 0.4497 1.1828 0.125 Uiso 1 1 calc R

loop_
_atom_site_aniso_label
_atom_site_aniso_U_11
_atom_site_aniso_U_22
_atom_site_aniso_U_33
_atom_site_aniso_U_23
_atom_site_aniso_U_13
_atom_site_aniso_U_12
Re1 0.0313(2) 0.0402(2) 0.0314(2) -0.0033(2) 0.00810(15) -0.0038(3)
N1 0.034(6) 0.059(7) 0.025(5) -0.003(5) -0.004(4) 0.012(5)
N2 0.024(6) 0.037(6) 0.041(6) 0.002(4) 0.010(5) 0.010(5)
O1 0.034(6) 0.042(5) 0.032(5) -0.006(3) 0.008(4) -0.005(4)
O2 0.033(5) 0.081(7) 0.045(5) -0.001(5) 0.013(4) 0.002(5)
P1 0.0267(16) 0.043(2) 0.0343(16) -0.0057(14) 0.0049(13) -0.0043(15)
Br1 0.0511(8) 0.0404(7) 0.0490(7) 0.0006(6) 0.0095(6) 0.0008(7)
Br2 0.0521(10) 0.0628(10) 0.0670(10) 0.0205(8) -0.0038(8) -0.0043(8)
C1 0.044(7) 0.052(9) 0.035(6) 0.002(6) 0.006(5) 0.003(7)
C2 0.047(9) 0.049(9) 0.061(9) 0.011(6) 0.002(7) 0.002(7)
C3 0.037(9) 0.063(11) 0.117(14) 0.023(9) 0.020(9) 0.014(8)
C4 0.034(8) 0.086(13) 0.094(12) 0.030(10) 0.014(8) -0.005(9)
C5 0.043(10) 0.073(12) 0.126(17) 0.046(12) 0.019(10) 0.006(9)
C6 0.031(8) 0.058(9) 0.082(10) 0.013(7) 0.011(7) -0.013(7)
C7 0.033(6) 0.032(6) 0.039(6) -0.010(5) 0.011(5) -0.024(5)
C8 0.062(9) 0.050(8) 0.036(7) -0.008(6) -0.003(6) 0.006(7)
C9 0.071(12) 0.053(9) 0.052(9) 0.007(8) -0.007(8) -0.018(9)
C10 0.115(16) 0.072(12) 0.032(7) -0.010(7) 0.012(9) -0.015(10)
C11 0.060(10) 0.088(12) 0.057(9) -0.009(8) 0.025(8) -0.026(8)
C12 0.044(8) 0.094(12) 0.039(7) -0.003(7) 0.005(6) -0.014(8)
C13 0.048(8) 0.052(8) 0.040(7) 0.006(6) -0.015(6) -0.013(7)
C14 0.047(8) 0.047(8) 0.080(10) -0.033(7) 0.008(7) -0.008(7)
C15 0.052(10) 0.077(12) 0.100(13) -0.048(11) 0.001(9) 0.012(9)
C16 0.053(10) 0.050(11) 0.15(2) -0.020(13) -0.026(12) -0.001(8)
C17 0.069(11) 0.030(8) 0.112(14) 0.019(9) -0.010(10) -0.008(8)
C18 0.053(9) 0.051(9) 0.078(10) -0.004(8) -0.002(7) 0.005(7)
C19 0.028(6) 0.026(6) 0.037(6) 0.007(5) 0.000(5) 0.000(5)
C20 0.038(7) 0.029(6) 0.037(6) 0.000(5) 0.006(5) -0.002(5)
C21 0.034(7) 0.058(9) 0.059(8) 0.004(7) 0.007(6) -0.002(7)
C22 0.061(10) 0.045(9) 0.049(9) -0.014(6) -0.007(7) -0.017(7)
C23 0.068(10) 0.073(10) 0.038(7) -0.016(7) -0.008(7) 0.003(9)
C24 0.046(8) 0.098(12) 0.030(7) -0.017(7) -0.004(6) 0.018(8)
C25 0.033(7) 0.051(8) 0.036(6) -0.001(6) 0.007(5) 0.003(6)
C26 0.075(10) 0.045(8) 0.058(8) 0.008(7) 0.030(7) 0.010(8)
C27 0.056(9) 0.053(10) 0.087(11) 0.000(8) 0.024(8) 0.006(8)
C28 0.045(8) 0.059(9) 0.055(8) -0.016(7) 0.017(6) -0.007(7)
C29 0.071(11) 0.046(9) 0.074(10) 0.010(7) 0.042(9) 0.002(8)
C30 0.065(9) 0.042(8) 0.058(8) 0.017(7) 0.028(7) 0.015(7)
C31 0.076(11) 0.076(12) 0.110(13) -0.010(11) 0.053(10) -0.004(10)

loop_
_atom_type_symbol
_atom_type_description
_atom_type_scat_dispersion_real
_atom_type_scat_dispersion_imag
_atom_type_scat_source
C C 0.0033 0.0016 'International Tables Vol C Tables 4.2.6.8 and 6.1.1.4'
H H 0.0000 0.0000 'International Tables Vol C Tables 4.2.6.8 and 6.1.1.4'
N N 0.0061 0.0033 'International Tables Vol C Tables 4.2.6.8 and 6.1.1.4'
O O 0.0106 0.0060 'International Tables Vol C Tables 4.2.6.8 and 6.1.1.4'
P P 0.1023 0.0942 'International Tables Vol C Tables 4.2.6.8 and 6.1.1.4'
Br Br -0.2901 2.4595 'International Tables Vol C Tables 4.2.6.8 and 6.1.1.4'
Re Re -1.0185 7.2310 'International Tables Vol C Tables 4.2.6.8 and 6.1.1.4'

loop_
_geom_angle_atom_site_label_1
_geom_angle_atom_site_label_2
_geom_angle_atom_site_label_3
_geom_angle
N2 Re1 O1 172.2(5)
N2 Re1 N1 96.6(5)
O1 Re1 N1 75.6(3)
N2 Re1 P1 93.1(4)
O1 Re1 P1 94.6(2)
N1 Re1 P1 169.9(3)
N2 Re1 Br2 96.5(4)
O1 Re1 Br2 83.7(2)
N1 Re1 Br2 84.6(3)
P1 Re1 Br2 96.98(10)
N2 Re1 Br1 94.8(3)
O1 Re1 Br1 84.1(2)
N1 Re1 Br1 86.7(3)
P1 Re1 Br1 89.82(9)
Br2 Re1 Br1 166.45(5)
C24 N1 C20 117.9(11)
C24 N1 Re1 127.4(9)
C20 N1 Re1 114.8(7)
C25 N2 Re1 173.1(10)
C19 O1 Re1 120.1(8)
C7 P1 C13 103.7(5)
C7 P1 C1 104.6(5)
C13 P1 C1 102.9(6)
C7 P1 Re1 115.9(3)
C13 P1 Re1 119.0(4)
C1 P1 Re1 109.2(4)
C2 C1 C6 118.8(13)
C2 C1 P1 118.4(11)
C6 C1 P1 122.8(11)
C1 C2 C3 120.6(13)
C4 C3 C2 118.5(14)
C5 C4 C3 120.9(15)
C4 C5 C6 121.3(17)
C5 C6 C1 119.9(15)
C8 C7 C12 119.1(11)
C8 C7 P1 122.3(9)
C12 C7 P1 118.5(9)
C9 C8 C7 120.5(14)
C8 C9 C10 121.7(15)
C9 C10 C11 119.5(14)
C10 C11 C12 119.7(14)
C7 C12 C11 119.4(12)
C18 C13 C14 117.7(13)
C18 C13 P1 120.3(10)
C14 C13 P1 122.0(10)
C15 C14 C13 120.9(16)
C14 C15 C16 119.5(16)
C17 C16 C15 120.6(16)
C16 C17 C18 120.0(17)
C13 C18 C17 121.2(16)
O2 C19 O1 123.6(11)
O2 C19 C20 122.7(10)
O1 C19 C20 113.6(10)
N1 C20 C21 120.6(10)
N1 C20 C19 115.9(10)
C21 C20 C19 123.5(11)
C22 C21 C20 120.3(12)
C21 C22 C23 118.4(12)
C24 C23 C22 118.5(13)
N1 C24 C23 124.3(14)
N2 C25 C26 119.9(11)
N2 C25 C30 121.6(12)
C26 C25 C30 118.4(12)
C27 C26 C25 119.5(13)
C26 C27 C28 122.2(14)
C29 C28 C27 118.0(13)
C29 C28 C31 118.4(13)
C27 C28 C31 123.6(14)
C30 C29 C28 121.5(13)
C29 C30 C25 120.2(13)

loop_
_geom_bond_atom_site_label_1
_geom_bond_atom_site_label_2
_geom_bond_distance
Re1 N2 1.708(11)
Re1 O1 2.076(9)
Re1 N1 2.124(10)
Re1 P1 2.450(3)
Re1 Br2 2.5401(16)
Re1 Br1 2.5497(14)
N1 C24 1.333(15)
N1 C20 1.336(14)
N2 C25 1.365(15)
O1 C19 1.279(13)
O2 C19 1.210(13)
P1 C7 1.810(11)
P1 C13 1.812(15)
P1 C1 1.822(13)
C1 C2 1.366(18)
C1 C6 1.393(19)
C2 C3 1.40(2)
C3 C4 1.38(2)
C4 C5 1.32(2)
C5 C6 1.37(2)
C7 C8 1.373(16)
C7 C12 1.396(16)
C8 C9 1.357(19)
C9 C10 1.36(2)
C10 C11 1.37(2)
C11 C12 1.406(19)
C13 C18 1.381(18)
C13 C14 1.414(18)
C14 C15 1.35(2)
C15 C16 1.40(2)
C16 C17 1.35(2)
C17 C18 1.38(2)
C19 C20 1.477(15)
C20 C21 1.394(17)
C21 C22 1.353(17)
C22 C23 1.381(19)
C23 C24 1.35(2)
C25 C26 1.387(19)
C25 C30 1.404(17)
C26 C27 1.363(18)
C27 C28 1.373(19)
C28 C29 1.37(2)
C28 C31 1.512(19)
C29 C30 1.353(17)
